data_7022149
loop_
_publ_author_name
'Jeon, Jong Yeob'
'Lee, Jung Jae'
'Varghese, Jobi Kodiyan'
'Na, Sung Jae'
'Sujith, S.'
'Go, Min Jeong'
'Lee, Junseong'
'Ok, Myung-Ahn'
'Lee, Bun Yeoul'

_publ_section_title
;
 CO2/ethylene oxide copolymerization and ligand variation for a highly
 active salen-cobalt(III) complex tethering 4 quaternary ammonium salts.
;
_journal_issue 25
_journal_name_full 'Dalton transactions (Cambridge, England : 2003)'
_journal_page_first 9245
_journal_page_last 9254
_journal_paper_doi 10.1039/c2dt31854g
_journal_volume 42
_journal_year 2013
_chemical_formula_sum 'C42 H39 Cl2 Co N2 O5'
_chemical_formula_weight 781.58
_chemical_name_systematic
;
?
;
_space_group_IT_number 2
_symmetry_cell_setting triclinic
_symmetry_space_group_name_Hall '-P 1'
_symmetry_space_group_name_H-M 'P -1'
_atom_sites_solution_hydrogens geom
_atom_sites_solution_primary direct
_atom_sites_solution_secondary difmap
_audit_creation_method SHELXL-97
_cell_angle_alpha 111.160(2)
_cell_angle_beta 102.001(3)
_cell_angle_gamma 91.009(3)
_cell_formula_units_Z 2
_cell_length_a 9.8572(7)
_cell_length_b 12.4423(9)
_cell_length_c 17.1598(12)
_cell_measurement_reflns_used 9922
_cell_measurement_temperature 100(2)
_cell_measurement_theta_max 29.50
_cell_measurement_theta_min 2.22
_cell_volume 1909.9(2)
_computing_cell_refinement 'Bruker SAINT'
_computing_data_collection 'Bruker APEX2'
_computing_data_reduction 'Bruker SAINT'
_computing_molecular_graphics 'Bruker SHELXTL'
_computing_publication_material 'Bruker SHELXTL'
_computing_structure_refinement 'SHELXL-97 (Sheldrick, 2008)'
_computing_structure_solution 'SHELXS-97 (Sheldrick, 2008)'
_diffrn_ambient_temperature 100(2)
_diffrn_measured_fraction_theta_full 0.996
_diffrn_measured_fraction_theta_max 0.996
_diffrn_measurement_device_type 'Bruker APEX-II CCD'
_diffrn_measurement_method '\f and \w scans'
_diffrn_radiation_monochromator graphite
_diffrn_radiation_source 'fine-focus sealed tube'
_diffrn_radiation_type MoK\a
_diffrn_radiation_wavelength 0.71073
_diffrn_reflns_av_R_equivalents 0.0156
_diffrn_reflns_av_sigmaI/netI 0.0154
_diffrn_reflns_limit_h_max 11
_diffrn_reflns_limit_h_min -11
_diffrn_reflns_limit_k_max 14
_diffrn_reflns_limit_k_min -14
_diffrn_reflns_limit_l_max 20
_diffrn_reflns_limit_l_min -20
_diffrn_reflns_number 27710
_diffrn_reflns_theta_full 25.00
_diffrn_reflns_theta_max 25.00
_diffrn_reflns_theta_min 1.31
_exptl_absorpt_coefficient_mu 0.636
_exptl_absorpt_correction_T_max 0.9391
_exptl_absorpt_correction_T_min 0.9106
_exptl_absorpt_correction_type empirical
_exptl_absorpt_process_details SADABS
_exptl_crystal_colour brown-red
_exptl_crystal_density_diffrn 1.359
_exptl_crystal_density_method 'not measured'
_exptl_crystal_description block
_exptl_crystal_F_000 812
_exptl_crystal_size_max 0.15
_exptl_crystal_size_mid 0.13
_exptl_crystal_size_min 0.10
_refine_diff_density_max 0.422
_refine_diff_density_min -0.300
_refine_diff_density_rms 0.047
_refine_ls_extinction_method none
_refine_ls_goodness_of_fit_ref 1.104
_refine_ls_hydrogen_treatment mixed
_refine_ls_matrix_type full
_refine_ls_number_parameters 534
_refine_ls_number_reflns 6689
_refine_ls_number_restraints 9
_refine_ls_restrained_S_all 1.104
_refine_ls_R_factor_all 0.0377
_refine_ls_R_factor_gt 0.0310
_refine_ls_shift/su_max 0.023
_refine_ls_shift/su_mean 0.000
_refine_ls_structure_factor_coef Fsqd
_refine_ls_weighting_details 'calc w=1/[\s^2^(Fo^2^)+(0.0570P)^2^+0.5817P] where P=(Fo^2^+2Fc^2^)/3'
_refine_ls_weighting_scheme calc
_refine_ls_wR_factor_gt 0.0915
_refine_ls_wR_factor_ref 0.1012
_reflns_number_gt 5868
_reflns_number_total 6689
_reflns_threshold_expression >2sigma(I)
_cod_data_source_file c2dt31854g.txt
_cod_data_source_block lby04
_cod_original_sg_symbol_H-M P-1
_cod_database_code 7022149

loop_
_symmetry_equiv_pos_as_xyz
'x, y, z'
'-x, -y, -z'

loop_
_atom_site_label
_atom_site_type_symbol
_atom_site_fract_x
_atom_site_fract_y
_atom_site_fract_z
_atom_site_U_iso_or_equiv
_atom_site_adp_type
_atom_site_occupancy
_atom_site_symmetry_multiplicity
_atom_site_calc_flag
_atom_site_refinement_flags
_atom_site_disorder_assembly
_atom_site_disorder_group
Co1 Co 0.56041(2) 0.80312(2) 0.670943(14) 0.03107(10) Uani 1 1 d . A 4
N1 N 0.57609(15) 0.84784(13) 0.79222(9) 0.0310(3) Uani 1 1 d . A 4
N2 N 0.46897(16) 0.65308(13) 0.64641(9) 0.0320(3) Uani 1 1 d . A 4
O1 O 0.64991(14) 0.94724(12) 0.68694(9) 0.0408(3) Uani 1 1 d . A 4
O2 O 0.38862(14) 0.86495(12) 0.65916(9) 0.0400(3) Uani 1 1 d . A 4
C1 C 0.7590(2) 0.99706(16) 0.74964(12) 0.0361(4) Uani 1 1 d . A 4
C2 C 0.8568(2) 1.07173(19) 0.73839(15) 0.0464(5) Uani 1 1 d . A 4
C3 C 0.8315(3) 1.0878(3) 0.65377(18) 0.0712(8) Uani 1 1 d . A 4
H3A H 0.9036 1.1449 0.6561 0.107 Uiso 1 1 calc R A 4
H3B H 0.7396 1.1152 0.6424 0.107 Uiso 1 1 calc R A 4
H3C H 0.8348 1.0137 0.6078 0.107 Uiso 1 1 calc R A 4
C4 C 0.9710(2) 1.12588(19) 0.80439(15) 0.0505(5) Uani 1 1 d . A 4
H4 H 1.0367 1.1746 0.7956 0.061 Uiso 1 1 calc R A 4
C5 C 0.9955(2) 1.11307(19) 0.88380(15) 0.0492(5) Uani 1 1 d . A 4
C6 C 1.1236(3) 1.1758(3) 0.95352(18) 0.0697(7) Uani 1 1 d . A 4
H6A H 1.1283 1.1518 1.0024 0.105 Uiso 1 1 calc R A 4
H6B H 1.1180 1.2596 0.9722 0.105 Uiso 1 1 calc R A 4
H6C H 1.2073 1.1567 0.9310 0.105 Uiso 1 1 calc R A 4
C7 C 0.8981(2) 1.04403(18) 0.89565(13) 0.0446(5) Uani 1 1 d . A 4
H7 H 0.9103 1.0360 0.9496 0.054 Uiso 1 1 calc R A 4
C8 C 0.7802(2) 0.98457(16) 0.82996(12) 0.0368(4) Uani 1 1 d . A 4
C9 C 0.6766(2) 0.92081(16) 0.84793(12) 0.0362(4) Uani 1 1 d . A 4
H9 H 0.6823 0.9334 0.9066 0.043 Uiso 1 1 calc R A 4
C10 C 0.46612(19) 0.80949(16) 0.82226(11) 0.0337(4) Uani 1 1 d . A 4
C11 C 0.3785(2) 0.89258(18) 0.85824(14) 0.0458(5) Uani 1 1 d . A 4
H11 H 0.3979 0.9711 0.8653 0.055 Uiso 1 1 calc R A 4
C12 C 0.2665(2) 0.8611(2) 0.88287(15) 0.0529(6) Uani 1 1 d . A 4
H12 H 0.2089 0.9180 0.9077 0.063 Uiso 1 1 calc R A 4
C13 C 0.2349(2) 0.74521(19) 0.87193(13) 0.0446(5) Uani 1 1 d . A 4
C14 C 0.1151(3) 0.7106(2) 0.89343(15) 0.0597(6) Uani 1 1 d . A 4
H14 H 0.0568 0.7671 0.9179 0.072 Uiso 1 1 calc R A 4
C15 C 0.0819(3) 0.5982(2) 0.87976(15) 0.0628(7) Uani 1 1 d . A 4
H15 H 0.0014 0.5765 0.8951 0.075 Uiso 1 1 calc R A 4
C16 C 0.1661(3) 0.5144(2) 0.84314(15) 0.0587(7) Uani 1 1 d . A 4
H16 H 0.1414 0.4355 0.8329 0.070 Uiso 1 1 calc R A 4
C17 C 0.2840(2) 0.54388(19) 0.82175(13) 0.0462(5) Uani 1 1 d . A 4
H17 H 0.3401 0.4854 0.7972 0.055 Uiso 1 1 calc R A 4
C18 C 0.3229(2) 0.66094(17) 0.83589(11) 0.0374(4) Uani 1 1 d . A 4
C19 C 0.44327(19) 0.69507(16) 0.81228(11) 0.0330(4) Uani 1 1 d . A 4
C20 C 0.5356(2) 0.60745(15) 0.77271(11) 0.0337(4) Uani 1 1 d . A 4
C21 C 0.6160(2) 0.54478(17) 0.81819(13) 0.0389(4) Uani 1 1 d . A 4
C22 C 0.6204(3) 0.5666(2) 0.90591(14) 0.0514(6) Uani 1 1 d . A 4
H22 H 0.5702 0.6256 0.9365 0.062 Uiso 1 1 calc R A 4
C23 C 0.6961(3) 0.5035(2) 0.94657(17) 0.0654(7) Uani 1 1 d . A 4
H23 H 0.6973 0.5186 1.0051 0.078 Uiso 1 1 calc R A 4
C24 C 0.7722(3) 0.4168(2) 0.9031(2) 0.0709(8) Uani 1 1 d . A 4
H24 H 0.8242 0.3733 0.9322 0.085 Uiso 1 1 calc R A 4
C25 C 0.7721(3) 0.3945(2) 0.81974(18) 0.0592(6) Uani 1 1 d . A 4
H25 H 0.8251 0.3362 0.7912 0.071 Uiso 1 1 calc R A 4
C26 C 0.6938(2) 0.45714(18) 0.77431(14) 0.0449(5) Uani 1 1 d . A 4
C27 C 0.6907(2) 0.43428(19) 0.68755(16) 0.0514(5) Uani 1 1 d . A 4
H27 H 0.7417 0.3750 0.6581 0.062 Uiso 1 1 calc R A 4
C28 C 0.6163(2) 0.49522(18) 0.64493(14) 0.0444(5) Uani 1 1 d . A 4
H28 H 0.6158 0.4792 0.5864 0.053 Uiso 1 1 calc R A 4
C29 C 0.5396(2) 0.58260(16) 0.68861(11) 0.0342(4) Uani 1 1 d . A 4
C30 C 0.3483(2) 0.61515(17) 0.59529(11) 0.0361(4) Uani 1 1 d . A 4
H30 H 0.3170 0.5358 0.5791 0.043 Uiso 1 1 calc R A 4
C31 C 0.2580(2) 0.68407(18) 0.56121(12) 0.0383(4) Uani 1 1 d . A 4
C32 C 0.1384(2) 0.6284(2) 0.49531(13) 0.0474(5) Uani 1 1 d . A 4
H32 H 0.1248 0.5462 0.4712 0.057 Uiso 1 1 calc R A 4
C33 C 0.0415(2) 0.6905(2) 0.46548(13) 0.0531(6) Uani 1 1 d . A 4
C34 C -0.0845(3) 0.6332(3) 0.39296(17) 0.0765(9) Uani 1 1 d . A 4
H34A H -0.0771 0.5498 0.3679 0.115 Uiso 1 1 calc R A 4
H34B H -0.0889 0.6665 0.3488 0.115 Uiso 1 1 calc R A 4
H34C H -0.1692 0.6462 0.4152 0.115 Uiso 1 1 calc R A 4
C35 C 0.0626(2) 0.8104(3) 0.50516(16) 0.0595(6) Uani 1 1 d . A 4
H35 H -0.0055 0.8542 0.4863 0.071 Uiso 1 1 calc R A 4
C36 C 0.1760(2) 0.8698(2) 0.57010(15) 0.0534(6) Uani 1 1 d . A 4
C37 C 0.1956(3) 0.9994(3) 0.6112(2) 0.0876(10) Uani 1 1 d . A 4
H37A H 0.1237 1.0319 0.5800 0.131 Uiso 1 1 calc R A 4
H37B H 0.2879 1.0277 0.6094 0.131 Uiso 1 1 calc R A 4
H37C H 0.1880 1.0236 0.6710 0.131 Uiso 1 1 calc R A 4
C38 C 0.2797(2) 0.80633(18) 0.59841(12) 0.0390(4) Uani 1 1 d . A 4
O3 O 0.74176(13) 0.75072(12) 0.69110(8) 0.0367(3) Uani 1 1 d . A 4
O4 O 0.77295(19) 0.6714(2) 0.55816(10) 0.0766(6) Uani 1 1 d . A 4
C39 C 0.8158(2) 0.7073(2) 0.63780(14) 0.0473(5) Uani 1 1 d . A 4
C40 C 0.9640(3) 0.6975(3) 0.67593(18) 0.0763(9) Uani 1 1 d . A 4
H40A H 1.0141 0.6672 0.6300 0.115 Uiso 1 1 calc R A 4
H40B H 0.9660 0.6447 0.7068 0.115 Uiso 1 1 calc R A 4
H40C H 1.0087 0.7741 0.7159 0.115 Uiso 1 1 calc R A 4
C41 C 0.5287(3) 0.8343(3) 0.50411(16) 0.0702(8) Uani 1 1 d . A 4
H41A H 0.6018 0.8992 0.5336 0.105 Uiso 1 1 calc R A 4
H41B H 0.4371 0.8634 0.5047 0.105 Uiso 1 1 calc R A 4
H41C H 0.5364 0.7950 0.4446 0.105 Uiso 1 1 calc R A 4
O5 O 0.54471(16) 0.75431(13) 0.54708(8) 0.0421(3) Uani 1 1 d . A 4
H101 H 0.619(3) 0.723(2) 0.5440(18) 0.072(9) Uiso 1 1 d . B 4
C51 C 0.496(4) 0.176(3) 0.8196(12) 0.084(8) Uani 0.31(2) 1 d PD C 1
H51A H 0.4636 0.0933 0.7841 0.101 Uiso 0.31(2) 1 calc PR C 1
H51B H 0.5776 0.1973 0.8012 0.101 Uiso 0.31(2) 1 calc PR C 1
Cl1 Cl 0.5460(7) 0.1910(6) 0.9249(4) 0.066(2) Uani 0.31(2) 1 d PD C 1
Cl2 Cl 0.3645(10) 0.2597(8) 0.8016(7) 0.109(2) Uani 0.31(2) 1 d PD C 1
C51A C 0.5019(13) 0.1716(11) 0.7980(12) 0.083(6) Uani 0.549(18) 1 d PD C 2
H51C H 0.4668 0.0890 0.7657 0.100 Uiso 0.549(18) 1 calc PR C 2
H51D H 0.5939 0.1841 0.7863 0.100 Uiso 0.549(18) 1 calc PR C 2
Cl1A Cl 0.5225(17) 0.2013(6) 0.9053(10) 0.142(3) Uani 0.549(18) 1 d PD C 2
Cl2A Cl 0.3887(11) 0.2558(4) 0.7614(17) 0.168(4) Uani 0.549(18) 1 d PD C 2
C51B C 0.503(6) 0.179(6) 0.788(3) 0.12(3) Uani 0.137(5) 1 d PD C 3
H51E H 0.4902 0.0932 0.7588 0.139 Uiso 0.137(5) 1 calc PR C 3
H51F H 0.6037 0.2035 0.8119 0.139 Uiso 0.137(5) 1 calc PR C 3
Cl1B Cl 0.414(2) 0.2206(10) 0.8685(10) 0.141(5) Uani 0.137(5) 1 d PD C 3
Cl2B Cl 0.4355(18) 0.2432(11) 0.7170(8) 0.131(6) Uani 0.137(5) 1 d PD C 3

loop_
_atom_site_aniso_label
_atom_site_aniso_U_11
_atom_site_aniso_U_22
_atom_site_aniso_U_33
_atom_site_aniso_U_23
_atom_site_aniso_U_13
_atom_site_aniso_U_12
Co1 0.03325(15) 0.03342(16) 0.02709(14) 0.01260(11) 0.00580(10) 0.00202(10)
N1 0.0344(8) 0.0288(8) 0.0303(8) 0.0108(6) 0.0092(6) 0.0018(6)
N2 0.0385(8) 0.0323(8) 0.0245(7) 0.0093(6) 0.0078(6) 0.0042(7)
O1 0.0428(8) 0.0415(8) 0.0413(7) 0.0221(6) 0.0050(6) -0.0028(6)
O2 0.0373(7) 0.0377(7) 0.0423(7) 0.0144(6) 0.0037(6) 0.0055(6)
C1 0.0365(10) 0.0304(10) 0.0415(10) 0.0119(8) 0.0118(8) 0.0033(8)
C2 0.0482(12) 0.0422(12) 0.0544(13) 0.0213(10) 0.0180(10) 0.0014(9)
C3 0.0773(18) 0.0794(19) 0.0710(17) 0.0449(15) 0.0186(14) -0.0148(15)
C4 0.0439(12) 0.0443(12) 0.0647(14) 0.0183(11) 0.0201(11) -0.0068(10)
C5 0.0391(11) 0.0423(12) 0.0563(13) 0.0076(10) 0.0104(10) -0.0035(9)
C6 0.0494(14) 0.0697(17) 0.0718(17) 0.0111(14) 0.0047(12) -0.0177(12)
C7 0.0435(11) 0.0448(12) 0.0385(11) 0.0088(9) 0.0073(9) -0.0031(9)
C8 0.0368(10) 0.0332(10) 0.0374(10) 0.0095(8) 0.0089(8) 0.0002(8)
C9 0.0405(10) 0.0358(10) 0.0301(9) 0.0102(8) 0.0076(8) 0.0014(8)
C10 0.0383(10) 0.0330(10) 0.0285(9) 0.0091(8) 0.0092(8) -0.0008(8)
C11 0.0528(12) 0.0332(11) 0.0519(12) 0.0098(9) 0.0241(10) 0.0028(9)
C12 0.0534(13) 0.0457(13) 0.0597(14) 0.0106(11) 0.0294(11) 0.0056(10)
C13 0.0450(11) 0.0518(13) 0.0332(10) 0.0098(9) 0.0124(9) -0.0052(10)
C14 0.0537(14) 0.0716(17) 0.0508(13) 0.0133(12) 0.0240(11) -0.0091(12)
C15 0.0584(15) 0.0794(18) 0.0473(13) 0.0191(13) 0.0161(11) -0.0237(13)
C16 0.0718(16) 0.0564(15) 0.0433(12) 0.0191(11) 0.0050(11) -0.0275(13)
C17 0.0580(13) 0.0431(12) 0.0349(10) 0.0139(9) 0.0076(9) -0.0104(10)
C18 0.0450(11) 0.0400(11) 0.0241(9) 0.0103(8) 0.0056(8) -0.0074(9)
C19 0.0405(10) 0.0329(10) 0.0232(8) 0.0091(7) 0.0049(7) -0.0011(8)
C20 0.0398(10) 0.0283(9) 0.0315(9) 0.0107(8) 0.0061(8) -0.0016(8)
C21 0.0434(11) 0.0318(10) 0.0394(10) 0.0160(8) 0.0011(8) -0.0059(8)
C22 0.0637(14) 0.0472(13) 0.0389(11) 0.0194(10) -0.0024(10) -0.0075(11)
C23 0.0771(18) 0.0660(17) 0.0529(14) 0.0365(13) -0.0098(13) -0.0096(14)
C24 0.0675(17) 0.0641(17) 0.086(2) 0.0519(16) -0.0145(15) -0.0047(14)
C25 0.0532(14) 0.0457(13) 0.0824(18) 0.0355(13) 0.0020(12) 0.0042(11)
C26 0.0446(11) 0.0343(11) 0.0552(13) 0.0206(10) 0.0038(10) -0.0006(9)
C27 0.0582(14) 0.0372(12) 0.0629(14) 0.0187(11) 0.0217(11) 0.0144(10)
C28 0.0573(13) 0.0360(11) 0.0404(11) 0.0112(9) 0.0173(10) 0.0084(9)
C29 0.0408(10) 0.0291(9) 0.0319(9) 0.0109(8) 0.0074(8) 0.0009(8)
C30 0.0418(11) 0.0342(10) 0.0290(9) 0.0072(8) 0.0100(8) -0.0019(8)
C31 0.0344(10) 0.0489(12) 0.0311(9) 0.0140(9) 0.0081(8) 0.0023(9)
C32 0.0424(11) 0.0614(14) 0.0320(10) 0.0117(10) 0.0059(9) -0.0033(10)
C33 0.0390(11) 0.0839(18) 0.0346(11) 0.0230(12) 0.0034(9) 0.0002(11)
C34 0.0519(15) 0.119(3) 0.0471(14) 0.0282(15) -0.0077(11) -0.0047(15)
C35 0.0428(12) 0.087(2) 0.0573(14) 0.0423(14) 0.0019(11) 0.0138(12)
C36 0.0480(13) 0.0611(15) 0.0562(13) 0.0307(12) 0.0058(10) 0.0125(11)
C37 0.0761(19) 0.0626(18) 0.114(3) 0.0403(18) -0.0139(18) 0.0196(15)
C38 0.0339(10) 0.0508(12) 0.0363(10) 0.0211(9) 0.0079(8) 0.0038(9)
O3 0.0369(7) 0.0423(8) 0.0307(7) 0.0128(6) 0.0088(5) 0.0068(6)
O4 0.0606(11) 0.1280(18) 0.0379(9) 0.0214(10) 0.0197(8) 0.0302(11)
C39 0.0412(11) 0.0597(14) 0.0423(12) 0.0180(10) 0.0137(9) 0.0068(10)
C40 0.0446(14) 0.122(3) 0.0622(16) 0.0309(17) 0.0160(12) 0.0250(15)
C41 0.092(2) 0.0836(19) 0.0476(14) 0.0433(14) 0.0083(13) 0.0007(16)
O5 0.0432(8) 0.0544(9) 0.0308(7) 0.0198(6) 0.0058(6) 0.0029(7)
C51 0.114(17) 0.078(13) 0.078(15) 0.046(12) 0.025(11) 0.028(10)
Cl1 0.094(4) 0.042(2) 0.058(3) 0.0117(17) 0.018(2) 0.0091(17)
Cl2 0.097(4) 0.086(4) 0.133(5) 0.040(3) 0.004(3) 0.034(2)
C51A 0.073(9) 0.038(5) 0.132(14) 0.014(7) 0.043(9) 0.001(6)
Cl1A 0.230(8) 0.071(2) 0.145(5) 0.034(3) 0.098(5) -0.008(3)
Cl2A 0.155(4) 0.0499(16) 0.258(11) 0.046(4) -0.019(5) 0.0114(18)
C51B 0.11(4) 0.16(5) 0.08(4) 0.03(3) 0.04(3) 0.08(3)
Cl1B 0.234(15) 0.102(6) 0.140(10) 0.056(6) 0.135(11) 0.058(9)
Cl2B 0.203(13) 0.079(6) 0.090(6) 0.015(4) 0.025(6) -0.070(7)

loop_
_atom_type_symbol
_atom_type_description
_atom_type_scat_dispersion_real
_atom_type_scat_dispersion_imag
_atom_type_scat_source
C C 0.0033 0.0016 'International Tables Vol C Tables 4.2.6.8 and 6.1.1.4'
H H 0.0000 0.0000 'International Tables Vol C Tables 4.2.6.8 and 6.1.1.4'
N N 0.0061 0.0033 'International Tables Vol C Tables 4.2.6.8 and 6.1.1.4'
O O 0.0106 0.0060 'International Tables Vol C Tables 4.2.6.8 and 6.1.1.4'
Co Co 0.3494 0.9721 'International Tables Vol C Tables 4.2.6.8 and 6.1.1.4'
Cl Cl 0.1484 0.1585 'International Tables Vol C Tables 4.2.6.8 and 6.1.1.4'

loop_
_geom_angle_atom_site_label_1
_geom_angle_atom_site_label_2
_geom_angle_atom_site_label_3
_geom_angle
O2 Co1 O1 89.02(6)
O2 Co1 O3 175.41(6)
O1 Co1 O3 87.91(6)
O2 Co1 N2 91.18(6)
O1 Co1 N2 176.07(6)
O3 Co1 N2 92.11(6)
O2 Co1 N1 90.61(6)
O1 Co1 N1 91.59(6)
O3 Co1 N1 86.06(6)
N2 Co1 N1 92.33(6)
O2 Co1 O5 90.00(6)
O1 Co1 O5 89.38(6)
O3 Co1 O5 93.38(6)
N2 Co1 O5 86.70(6)
N1 Co1 O5 178.86(6)
C9 N1 C10 118.48(15)
C9 N1 Co1 121.66(13)
C10 N1 Co1 119.52(11)
C30 N2 C29 119.65(16)
C30 N2 Co1 122.96(13)
C29 N2 Co1 117.38(12)
C1 O1 Co1 121.66(12)
C38 O2 Co1 121.39(13)
O1 C1 C8 123.05(17)
O1 C1 C2 118.59(18)
C8 C1 C2 118.28(18)
C4 C2 C1 119.1(2)
C4 C2 C3 122.7(2)
C1 C2 C3 118.2(2)
C2 C4 C5 123.58(19)
C7 C5 C4 117.2(2)
C7 C5 C6 122.2(2)
C4 C5 C6 120.5(2)
C5 C7 C8 121.9(2)
C7 C8 C1 119.91(18)
C7 C8 C9 119.41(18)
C1 C8 C9 120.42(17)
N1 C9 C8 126.35(17)
C19 C10 C11 121.67(18)
C19 C10 N1 121.24(17)
C11 C10 N1 117.01(17)
C12 C11 C10 120.4(2)
C11 C12 C13 120.7(2)
C12 C13 C14 121.2(2)
C12 C13 C18 119.20(18)
C14 C13 C18 119.6(2)
C15 C14 C13 121.1(2)
C14 C15 C16 119.9(2)
C17 C16 C15 121.1(2)
C16 C17 C18 120.6(2)
C17 C18 C13 117.67(18)
C17 C18 C19 122.38(19)
C13 C18 C19 119.91(18)
C10 C19 C18 118.01(18)
C10 C19 C20 121.13(16)
C18 C19 C20 120.74(17)
C29 C20 C21 118.46(18)
C29 C20 C19 119.00(17)
C21 C20 C19 122.49(16)
C22 C21 C26 118.56(19)
C22 C21 C20 122.3(2)
C26 C21 C20 119.15(18)
C23 C22 C21 120.6(2)
C22 C23 C24 120.8(2)
C25 C24 C23 120.4(2)
C24 C25 C26 121.0(3)
C27 C26 C25 121.9(2)
C27 C26 C21 119.40(19)
C25 C26 C21 118.7(2)
C28 C27 C26 121.4(2)
C27 C28 C29 119.23(19)
C20 C29 C28 122.36(18)
C20 C29 N2 117.75(16)
C28 C29 N2 119.80(16)
N2 C30 C31 124.56(18)
C38 C31 C32 120.24(19)
C38 C31 C30 120.61(17)
C32 C31 C30 118.85(19)
C33 C32 C31 121.4(2)
C32 C33 C35 117.2(2)
C32 C33 C34 122.5(3)
C35 C33 C34 120.3(2)
C36 C35 C33 124.2(2)
C35 C36 C38 118.9(2)
C35 C36 C37 122.7(2)
C38 C36 C37 118.5(2)
O2 C38 C31 124.18(18)
O2 C38 C36 117.84(19)
C31 C38 C36 117.96(19)
C39 O3 Co1 128.36(13)
O4 C39 O3 124.7(2)
O4 C39 C40 119.8(2)
O3 C39 C40 115.50(19)
C41 O5 Co1 122.29(15)
Cl1 C51 Cl2 112.8(11)
Cl1A C51A Cl2A 113.0(7)
Cl1B C51B Cl2B 107.1(13)

loop_
_geom_bond_atom_site_label_1
_geom_bond_atom_site_label_2
_geom_bond_distance
Co1 O2 1.8751(13)
Co1 O1 1.8861(13)
Co1 O3 1.9202(13)
Co1 N2 1.9210(15)
Co1 N1 1.9213(15)
Co1 O5 1.9592(13)
N1 C9 1.291(2)
N1 C10 1.435(2)
N2 C30 1.286(2)
N2 C29 1.431(2)
O1 C1 1.308(2)
O2 C38 1.315(2)
C1 C8 1.415(3)
C1 C2 1.417(3)
C2 C4 1.377(3)
C2 C3 1.507(3)
C4 C5 1.401(3)
C5 C7 1.371(3)
C5 C6 1.516(3)
C7 C8 1.411(3)
C8 C9 1.431(3)
C10 C19 1.380(3)
C10 C11 1.410(3)
C11 C12 1.361(3)
C12 C13 1.405(3)
C13 C14 1.412(3)
C13 C18 1.422(3)
C14 C15 1.353(4)
C15 C16 1.395(4)
C16 C17 1.371(3)
C17 C18 1.419(3)
C18 C19 1.435(3)
C19 C20 1.495(3)
C20 C29 1.372(3)
C20 C21 1.432(3)
C21 C22 1.421(3)
C21 C26 1.422(3)
C22 C23 1.363(3)
C23 C24 1.402(4)
C24 C25 1.355(4)
C25 C26 1.421(3)
C26 C27 1.405(3)
C27 C28 1.358(3)
C28 C29 1.411(3)
C30 C31 1.429(3)
C31 C38 1.414(3)
C31 C32 1.414(3)
C32 C33 1.371(3)
C33 C35 1.389(4)
C33 C34 1.512(3)
C35 C36 1.377(3)
C36 C38 1.415(3)
C36 C37 1.500(4)
O3 C39 1.263(2)
O4 C39 1.248(3)
C39 C40 1.498(3)
C41 O5 1.430(3)
C51 Cl1 1.709(14)
C51 Cl2 1.727(14)
C51A Cl1A 1.709(12)
C51A Cl2A 1.721(10)
C51B Cl1B 1.711(19)
C51B Cl2B 1.722(17)
